data_2238702
loop_
_publ_author_name
'Chen, Yan'
'Wang, Daguang'
'He, Liang'
'Li, Wei'
'Suo, Jian'

_publ_section_title
;
 Poly[[(\m~2~-benzene-1,3-dicarboxylato){\m~2~-1,4-bis[(1<i>H</i>-imidazol-1-yl)methyl]benzene}cadmium]
 dimethylformamide monosolvate]
;
_journal_issue 11
_journal_name_full 'Acta Crystallographica Section E'
_journal_page_first m616
_journal_page_last m617
_journal_paper_doi 10.1107/S1600536813028298
_journal_volume 69
_journal_year 2013
_chemical_formula_iupac '[Cd (C8 H4 O4) (C14 H14 N4)], C3 H7 N O'
_chemical_formula_moiety 'C22 H18 Cd1 N4 O4, C3 H7 N O'
_chemical_formula_sum 'C25 H25 Cd N5 O5'
_chemical_formula_weight 587.90
_chemical_name_systematic
'Poly[[(\m~2~-benzene-1,3-dicarboxylato){\m~2~-1,4-bis[(1<i>H</i>-imidazol-1-yl)methyl]benzene}cadmium] dimethylformamide monosolvate]'
_space_group_IT_number 2
_symmetry_cell_setting triclinic
_symmetry_space_group_name_Hall '-P 1'
_symmetry_space_group_name_H-M 'P -1'
_atom_sites_solution_hydrogens geom
_atom_sites_solution_primary direct
_atom_sites_solution_secondary difmap
_audit_creation_method SHELXL-97
_cell_angle_alpha 69.6480(10)
_cell_angle_beta 80.1240(10)
_cell_angle_gamma 68.5210(10)
_cell_formula_units_Z 4
_cell_length_a 11.2088(4)
_cell_length_b 13.4710(5)
_cell_length_c 18.9133(7)
_cell_measurement_temperature 185(2)
_cell_volume 2488.37(16)
_computing_cell_refinement 'SAINT (Bruker, 2007)'
_computing_data_collection 'APEX2 (Bruker, 2007)'
_computing_data_reduction 'SAINT (Bruker, 2007)'
_computing_molecular_graphics 'XP in SHELXTL (Sheldrick, 2008) and DIAMOND (Brandenburg, 1999)'
_computing_publication_material 'SHELXTL (Sheldrick, 2008)'
_computing_structure_refinement 'SHELXTL (Sheldrick, 2008)'
_computing_structure_solution 'SHELXTL (Sheldrick, 2008)'
_diffrn_ambient_temperature 185(2)
_diffrn_measured_fraction_theta_full 0.984
_diffrn_measured_fraction_theta_max 0.984
_diffrn_measurement_device_type 'Bruker APEXII CCD'
_diffrn_measurement_method '\f and \w scans'
_diffrn_radiation_monochromator graphite
_diffrn_radiation_source 'fine-focus sealed tube'
_diffrn_radiation_type MoK\a
_diffrn_radiation_wavelength 0.71073
_diffrn_reflns_av_R_equivalents 0.0173
_diffrn_reflns_av_sigmaI/netI 0.0371
_diffrn_reflns_limit_h_max 13
_diffrn_reflns_limit_h_min -13
_diffrn_reflns_limit_k_max 16
_diffrn_reflns_limit_k_min -10
_diffrn_reflns_limit_l_max 23
_diffrn_reflns_limit_l_min -21
_diffrn_reflns_number 13952
_diffrn_reflns_theta_full 26.11
_diffrn_reflns_theta_max 26.11
_diffrn_reflns_theta_min 1.74
_exptl_absorpt_coefficient_mu 0.923
_exptl_absorpt_correction_T_max 0.8894
_exptl_absorpt_correction_T_min 0.7953
_exptl_absorpt_correction_type multi-scan
_exptl_absorpt_process_details '(SADABS; Bruker, 2007)'
_exptl_crystal_colour colorless
_exptl_crystal_density_diffrn 1.569
_exptl_crystal_density_method 'not measured'
_exptl_crystal_description needle
_exptl_crystal_F_000 1192
_exptl_crystal_size_max 0.26
_exptl_crystal_size_mid 0.23
_exptl_crystal_size_min 0.13
_refine_diff_density_max 0.605
_refine_diff_density_min -0.505
_refine_ls_extinction_method none
_refine_ls_goodness_of_fit_ref 1.045
_refine_ls_hydrogen_treatment constr
_refine_ls_matrix_type full
_refine_ls_number_parameters 649
_refine_ls_number_reflns 9746
_refine_ls_number_restraints 0
_refine_ls_restrained_S_all 1.045
_refine_ls_R_factor_all 0.0580
_refine_ls_R_factor_gt 0.0337
_refine_ls_shift/su_max 0.010
_refine_ls_shift/su_mean 0.001
_refine_ls_structure_factor_coef Fsqd
_refine_ls_weighting_details 'calc w=1/[\s^2^(Fo^2^)+(0.0431P)^2^+0.3924P] where P=(Fo^2^+2Fc^2^)/3'
_refine_ls_weighting_scheme calc
_refine_ls_wR_factor_gt 0.0824
_refine_ls_wR_factor_ref 0.0952
_reflns_number_gt 6383
_reflns_number_total 9746
_reflns_threshold_expression I>2\s(I)
_cod_data_source_file bt6934.cif
_cod_data_source_block I
_cod_original_formula_sum 'C25 H25 Cd1 N5 O5'
_cod_database_code 2238702

loop_
_symmetry_equiv_pos_as_xyz
'x, y, z'
'-x, -y, -z'

loop_
_atom_site_type_symbol
_atom_site_label
_atom_site_fract_x
_atom_site_fract_y
_atom_site_fract_z
_atom_site_U_iso_or_equiv
_atom_site_adp_type
_atom_site_calc_flag
_atom_site_refinement_flags
_atom_site_occupancy
_atom_site_symmetry_multiplicity
C C1 1.1683(3) 0.2415(3) 0.29177(18) 0.0219(7) Uani d . 1 1
C C2 1.1610(3) 0.1318(3) 0.29320(18) 0.0214(7) Uani d . 1 1
C C3 1.0430(3) 0.1167(3) 0.29977(18) 0.0212(7) Uani d . 1 1
H H3 0.9666 0.1749 0.3063 0.025 Uiso calc R 1 1
C C4 1.0352(3) 0.0174(3) 0.29695(18) 0.0215(7) Uani d . 1 1
C C5 1.1478(3) -0.0674(3) 0.28762(19) 0.0268(8) Uani d . 1 1
H H5 1.1435 -0.1350 0.2846 0.032 Uiso calc R 1 1
C C6 1.2658(3) -0.0539(3) 0.2827(2) 0.0285(8) Uani d . 1 1
H H6 1.3423 -0.1126 0.2771 0.034 Uiso calc R 1 1
C C7 1.2727(3) 0.0442(3) 0.28584(19) 0.0258(8) Uani d . 1 1
H H7 1.3541 0.0526 0.2830 0.031 Uiso calc R 1 1
C C8 0.9071(3) 0.0023(3) 0.30248(18) 0.0236(8) Uani d . 1 1
C C9 0.3346(3) 0.2555(3) 0.71091(17) 0.0207(7) Uani d . 1 1
C C10 0.3391(3) 0.3651(3) 0.71219(18) 0.0216(7) Uani d . 1 1
C C11 0.4556(3) 0.3833(3) 0.70514(17) 0.0212(7) Uani d . 1 1
H H11 0.5331 0.3271 0.6972 0.025 Uiso calc R 1 1
C C12 0.4597(3) 0.4824(3) 0.70960(18) 0.0227(7) Uani d . 1 1
C C13 0.3459(3) 0.5646(3) 0.7210(2) 0.0297(8) Uani d . 1 1
H H13 0.3482 0.6322 0.7251 0.036 Uiso calc R 1 1
C C14 0.2295(3) 0.5482(3) 0.7265(2) 0.0349(9) Uani d . 1 1
H H14 0.1518 0.6051 0.7333 0.042 Uiso calc R 1 1
C C15 0.2262(3) 0.4491(3) 0.7220(2) 0.0281(8) Uani d . 1 1
H H15 0.1460 0.4382 0.7257 0.034 Uiso calc R 1 1
C C16 0.5861(3) 0.5015(3) 0.70207(19) 0.0254(8) Uani d . 1 1
C C17 1.0306(3) 0.3691(3) 0.44554(18) 0.0245(8) Uani d . 1 1
H H17 0.9744 0.3644 0.4154 0.029 Uiso calc R 1 1
C C18 1.1861(3) 0.3961(3) 0.4807(2) 0.0288(8) Uani d . 1 1
H H18 1.2608 0.4145 0.4792 0.035 Uiso calc R 1 1
C C19 1.1161(3) 0.3602(3) 0.5442(2) 0.0290(8) Uani d . 1 1
H H19 1.1322 0.3489 0.5946 0.035 Uiso calc R 1 1
C C20 0.9167(3) 0.3069(3) 0.57294(19) 0.0301(8) Uani d . 1 1
H H20A 0.8631 0.3673 0.5946 0.036 Uiso calc R 1 1
H H20B 0.9574 0.2399 0.6151 0.036 Uiso calc R 1 1
C C21 0.8322(3) 0.2789(3) 0.53413(19) 0.0272(8) Uani d . 1 1
C C22 0.8780(3) 0.1888(3) 0.5069(2) 0.0352(9) Uani d . 1 1
H H22 0.9659 0.1436 0.5116 0.042 Uiso calc R 1 1
C C23 0.7991(3) 0.1625(3) 0.4728(2) 0.0333(9) Uani d . 1 1
H H23 0.8334 0.1003 0.4539 0.040 Uiso calc R 1 1
C C24 0.6703(3) 0.2262(3) 0.46594(19) 0.0285(8) Uani d . 1 1
C C25 0.6239(3) 0.3168(3) 0.4934(2) 0.0366(9) Uani d . 1 1
H H25 0.5359 0.3618 0.4891 0.044 Uiso calc R 1 1
C C26 0.7035(3) 0.3430(3) 0.5270(2) 0.0342(9) Uani d . 1 1
H H26 0.6697 0.4056 0.5454 0.041 Uiso calc R 1 1
C C27 0.5851(3) 0.1979(3) 0.42727(19) 0.0317(9) Uani d . 1 1
H H27A 0.5425 0.2654 0.3860 0.038 Uiso calc R 1 1
H H27B 0.6390 0.1390 0.4044 0.038 Uiso calc R 1 1
C C28 0.4746(3) 0.1321(3) 0.55469(19) 0.0246(8) Uani d . 1 1
H H28 0.5299 0.1384 0.5846 0.030 Uiso calc R 1 1
C C29 0.3222(3) 0.0997(3) 0.52056(19) 0.0268(8) Uani d . 1 1
H H29 0.2493 0.0787 0.5224 0.032 Uiso calc R 1 1
C C30 0.3898(3) 0.1378(3) 0.4571(2) 0.0271(8) Uani d . 1 1
H H30 0.3737 0.1482 0.4068 0.032 Uiso calc R 1 1
C C31 1.0636(3) 0.6731(3) 0.20771(18) 0.0257(8) Uani d . 1 1
H H31 1.0874 0.6998 0.2417 0.031 Uiso calc R 1 1
C C32 1.0492(3) 0.5644(3) 0.1510(2) 0.0318(9) Uani d . 1 1
H H32 1.0618 0.4994 0.1377 0.038 Uiso calc R 1 1
C C33 0.9706(3) 0.6695(3) 0.1168(2) 0.0315(9) Uani d . 1 1
H H33 0.9187 0.6914 0.0756 0.038 Uiso calc R 1 1
C C34 0.9112(3) 0.8574(3) 0.13767(19) 0.0286(8) Uani d . 1 1
H H34A 0.9193 0.8803 0.1805 0.034 Uiso calc R 1 1
H H34B 0.8190 0.8714 0.1341 0.034 Uiso calc R 1 1
C C35 0.9595(3) 0.9290(3) 0.06538(19) 0.0248(8) Uani d . 1 1
C C36 0.8811(3) 1.0373(3) 0.0336(2) 0.0331(9) Uani d . 1 1
H H36 0.7984 1.0642 0.0564 0.040 Uiso calc R 1 1
C C44 0.4296(4) -0.4321(4) 0.9400(2) 0.0576(14) Uani d . 1 1
H H44 0.3780 -0.3844 0.8982 0.069 Uiso calc R 1 1
C C42 0.5491(3) -0.4309(3) 0.93834(19) 0.0279(8) Uani d . 1 1
C C43 0.6209(4) -0.4991(4) 0.9993(2) 0.0574(14) Uani d . 1 1
H H43 0.7055 -0.4995 1.0001 0.069 Uiso calc R 1 1
C C37 1.0787(3) 0.8924(3) 0.0312(2) 0.0343(9) Uani d . 1 1
H H37 1.1342 0.8180 0.0522 0.041 Uiso calc R 1 1
C C41 0.6045(3) -0.3580(3) 0.8699(2) 0.0335(9) Uani d . 1 1
H H41A 0.6931 -0.3683 0.8795 0.040 Uiso calc R 1 1
H H41B 0.6089 -0.3825 0.8257 0.040 Uiso calc R 1 1
C C38 0.4515(3) -0.1767(3) 0.79481(18) 0.0253(8) Uani d . 1 1
H H38 0.4364 -0.2054 0.7591 0.030 Uiso calc R 1 1
C C39 0.4469(3) -0.0653(3) 0.85416(19) 0.0290(8) Uani d . 1 1
H H39 0.4269 0.0008 0.8679 0.035 Uiso calc R 1 1
C C40 0.5253(3) -0.1676(3) 0.8912(2) 0.0305(9) Uani d . 1 1
H H40 0.5702 -0.1870 0.9350 0.037 Uiso calc R 1 1
C C45 0.3929(4) 0.2343(4) 0.9062(2) 0.0527(12) Uani d . 1 1
H H45 0.3385 0.3102 0.8972 0.063 Uiso calc R 1 1
C C46 0.5744(5) 0.2978(4) 0.8900(3) 0.0687(15) Uani d . 1 1
H H46A 0.6680 0.2630 0.8904 0.103 Uiso calc R 1 1
H H46B 0.5440 0.3341 0.9295 0.103 Uiso calc R 1 1
H H46C 0.5506 0.3540 0.8407 0.103 Uiso calc R 1 1
C C47 0.6051(4) 0.0993(4) 0.9156(3) 0.0788(17) Uani d . 1 1
H H47A 0.6937 0.0985 0.9119 0.118 Uiso calc R 1 1
H H47B 0.5939 0.0702 0.8773 0.118 Uiso calc R 1 1
H H47C 0.5866 0.0521 0.9660 0.118 Uiso calc R 1 1
C C48 0.0501(5) 0.3563(4) 1.0609(3) 0.0595(13) Uani d . 1 1
H H48 -0.0195 0.4234 1.0597 0.071 Uiso calc R 1 1
C C49 0.1270(4) 0.1555(3) 1.0914(2) 0.0478(11) Uani d . 1 1
H H49A 0.0925 0.0936 1.1143 0.072 Uiso calc R 1 1
H H49B 0.1965 0.1450 1.1212 0.072 Uiso calc R 1 1
H H49C 0.1602 0.1568 1.0398 0.072 Uiso calc R 1 1
C C50 -0.1017(4) 0.2587(4) 1.1177(3) 0.0600(14) Uani d . 1 1
H H50A -0.1005 0.1808 1.1365 0.090 Uiso calc R 1 1
H H50B -0.1611 0.3016 1.0768 0.090 Uiso calc R 1 1
H H50C -0.1297 0.2919 1.1589 0.090 Uiso calc R 1 1
N N1 1.1316(2) 0.4017(2) 0.41875(15) 0.0253(7) Uani d . 1 1
N N2 1.0180(3) 0.3435(2) 0.52109(15) 0.0235(6) Uani d . 1 1
N N3 0.3755(2) 0.0960(2) 0.58225(15) 0.0244(6) Uani d . 1 1
N N4 0.4866(2) 0.1584(2) 0.47926(15) 0.0227(6) Uani d . 1 1
N N5 1.1076(3) 0.5675(2) 0.20816(15) 0.0261(7) Uani d . 1 1
N N6 0.9807(3) 0.7379(2) 0.15290(15) 0.0242(6) Uani d . 1 1
N N7 0.4000(2) -0.0710(2) 0.79320(15) 0.0245(6) Uani d . 1 1
N N8 0.5273(3) -0.2384(2) 0.85267(16) 0.0260(7) Uani d . 1 1
N N9 0.5173(3) 0.2141(3) 0.90346(19) 0.0452(9) Uani d . 1 1
N N10 0.0256(3) 0.2612(3) 1.08964(18) 0.0417(8) Uani d . 1 1
O O1 1.0681(2) 0.32236(19) 0.29137(15) 0.0343(6) Uani d . 1 1
O O2 1.2794(2) 0.24650(18) 0.29156(13) 0.0255(5) Uani d . 1 1
O O3 0.8062(2) 0.0766(2) 0.31280(15) 0.0368(6) Uani d . 1 1
O O4 0.9086(2) -0.0881(2) 0.29473(14) 0.0314(6) Uani d . 1 1
O O5 0.2247(2) 0.24750(18) 0.71208(12) 0.0250(5) Uani d . 1 1
O O6 0.4361(2) 0.1771(2) 0.70900(14) 0.0316(6) Uani d . 1 1
O O7 0.5820(2) 0.5907(2) 0.71313(14) 0.0328(6) Uani d . 1 1
O O8 0.6875(2) 0.4331(2) 0.68585(15) 0.0365(6) Uani d . 1 1
O O9 0.3411(3) 0.1626(3) 0.91959(18) 0.0579(9) Uani d . 1 1
O O10 0.1555(3) 0.3657(3) 1.0354(2) 0.0789(11) Uani d . 1 1
Cd Cd1 1.21121(2) 0.423270(19) 0.301290(13) 0.02138(8) Uani d . 1 1
Cd Cd2 0.29640(2) 0.072572(19) 0.699760(13) 0.02152(8) Uani d . 1 1

loop_
_atom_site_aniso_label
_atom_site_aniso_U_11
_atom_site_aniso_U_22
_atom_site_aniso_U_33
_atom_site_aniso_U_12
_atom_site_aniso_U_13
_atom_site_aniso_U_23
C1 0.0223(17) 0.026(2) 0.0197(18) -0.0142(15) -0.0018(14) -0.0031(15)
C2 0.0220(16) 0.0245(19) 0.0208(18) -0.0121(15) 0.0003(13) -0.0068(15)
C3 0.0191(16) 0.0215(18) 0.0244(19) -0.0094(14) -0.0017(13) -0.0055(15)
C4 0.0194(16) 0.0251(19) 0.0222(18) -0.0111(15) 0.0014(13) -0.0072(15)
C5 0.0295(18) 0.0205(19) 0.034(2) -0.0130(15) -0.0003(15) -0.0077(16)
C6 0.0191(16) 0.0220(19) 0.043(2) -0.0065(15) -0.0037(15) -0.0080(17)
C7 0.0177(16) 0.029(2) 0.033(2) -0.0121(15) -0.0012(14) -0.0088(16)
C8 0.0270(18) 0.030(2) 0.0190(18) -0.0182(16) 0.0032(14) -0.0064(15)
C9 0.0217(16) 0.0240(19) 0.0189(18) -0.0119(15) -0.0019(13) -0.0045(15)
C10 0.0221(16) 0.0220(19) 0.0222(18) -0.0107(15) -0.0035(14) -0.0041(15)
C11 0.0179(15) 0.0257(19) 0.0217(18) -0.0093(14) 0.0003(13) -0.0079(15)
C12 0.0197(16) 0.0249(19) 0.0239(19) -0.0121(15) 0.0005(14) -0.0039(15)
C13 0.0261(18) 0.026(2) 0.042(2) -0.0121(16) 0.0000(16) -0.0130(17)
C14 0.0188(17) 0.029(2) 0.058(3) -0.0078(16) 0.0010(17) -0.0167(19)
C15 0.0168(16) 0.029(2) 0.041(2) -0.0121(15) -0.0029(15) -0.0090(17)
C16 0.0273(18) 0.029(2) 0.026(2) -0.0181(16) -0.0037(15) -0.0058(16)
C17 0.0261(17) 0.0254(19) 0.0215(19) -0.0107(15) -0.0012(14) -0.0045(15)
C18 0.0263(18) 0.024(2) 0.038(2) -0.0096(16) -0.0056(16) -0.0086(17)
C19 0.0307(19) 0.028(2) 0.030(2) -0.0097(16) -0.0062(16) -0.0080(16)
C20 0.0312(19) 0.032(2) 0.027(2) -0.0144(17) 0.0033(16) -0.0067(17)
C21 0.0291(18) 0.028(2) 0.024(2) -0.0163(16) 0.0077(15) -0.0041(16)
C22 0.0249(18) 0.034(2) 0.046(2) -0.0075(17) 0.0018(17) -0.0155(19)
C23 0.034(2) 0.031(2) 0.037(2) -0.0138(17) 0.0087(17) -0.0142(17)
C24 0.0301(19) 0.029(2) 0.023(2) -0.0164(16) 0.0061(15) -0.0005(16)
C25 0.0242(18) 0.033(2) 0.050(3) -0.0064(17) 0.0024(17) -0.0140(19)
C26 0.032(2) 0.029(2) 0.045(2) -0.0126(17) 0.0062(17) -0.0173(18)
C27 0.0340(19) 0.035(2) 0.023(2) -0.0162(17) 0.0038(16) -0.0034(17)
C28 0.0204(16) 0.027(2) 0.0252(19) -0.0088(15) 0.0015(14) -0.0076(16)
C29 0.0235(17) 0.027(2) 0.034(2) -0.0091(15) -0.0046(15) -0.0111(17)
C30 0.0290(18) 0.027(2) 0.025(2) -0.0055(16) -0.0073(15) -0.0100(16)
C31 0.0281(18) 0.026(2) 0.0229(19) -0.0145(16) 0.0007(15) -0.0029(15)
C32 0.039(2) 0.029(2) 0.030(2) -0.0107(17) -0.0066(17) -0.0114(17)
C33 0.036(2) 0.034(2) 0.027(2) -0.0106(18) -0.0063(16) -0.0111(17)
C34 0.0302(18) 0.022(2) 0.027(2) -0.0065(16) 0.0055(15) -0.0053(16)
C35 0.0262(17) 0.0218(19) 0.0247(19) -0.0089(15) -0.0005(14) -0.0047(15)
C36 0.0239(17) 0.031(2) 0.034(2) -0.0072(16) 0.0075(15) -0.0040(17)
C44 0.035(2) 0.066(3) 0.044(3) -0.020(2) -0.011(2) 0.023(2)
C42 0.0269(18) 0.0216(19) 0.027(2) -0.0051(15) 0.0029(15) -0.0026(16)
C43 0.033(2) 0.062(3) 0.055(3) -0.021(2) -0.008(2) 0.016(2)
C37 0.0257(18) 0.027(2) 0.036(2) -0.0026(16) 0.0013(16) -0.0007(17)
C41 0.0301(19) 0.024(2) 0.033(2) -0.0061(16) 0.0084(16) -0.0009(17)
C38 0.0317(18) 0.025(2) 0.0220(19) -0.0141(16) 0.0008(15) -0.0067(15)
C39 0.0324(19) 0.028(2) 0.030(2) -0.0119(17) -0.0014(16) -0.0117(17)
C40 0.0300(19) 0.033(2) 0.026(2) -0.0068(17) -0.0057(16) -0.0075(17)
C45 0.046(3) 0.072(4) 0.039(3) -0.010(3) -0.007(2) -0.024(2)
C46 0.066(3) 0.077(4) 0.061(3) -0.031(3) -0.012(3) -0.007(3)
C47 0.049(3) 0.088(4) 0.115(5) -0.012(3) -0.012(3) -0.060(4)
C48 0.068(3) 0.051(3) 0.066(3) -0.016(3) -0.016(3) -0.022(3)
C49 0.045(2) 0.050(3) 0.041(3) -0.012(2) -0.005(2) -0.008(2)
C50 0.049(3) 0.071(4) 0.049(3) -0.013(3) -0.004(2) -0.013(3)
N1 0.0246(14) 0.0242(16) 0.0280(17) -0.0105(13) -0.0013(12) -0.0067(13)
N2 0.0244(14) 0.0217(16) 0.0226(16) -0.0079(12) -0.0001(12) -0.0050(13)
N3 0.0230(14) 0.0234(16) 0.0265(16) -0.0099(12) 0.0024(12) -0.0069(13)
N4 0.0221(14) 0.0207(16) 0.0233(16) -0.0067(12) 0.0012(12) -0.0061(13)
N5 0.0268(15) 0.0236(17) 0.0269(17) -0.0103(13) -0.0033(12) -0.0038(13)
N6 0.0263(15) 0.0243(16) 0.0192(15) -0.0102(13) 0.0019(12) -0.0030(13)
N7 0.0251(14) 0.0218(16) 0.0274(17) -0.0114(13) -0.0030(12) -0.0040(13)
N8 0.0242(14) 0.0223(16) 0.0251(17) -0.0068(13) 0.0021(12) -0.0024(13)
N9 0.044(2) 0.057(3) 0.038(2) -0.0153(19) -0.0092(16) -0.0175(18)
N10 0.042(2) 0.039(2) 0.039(2) -0.0082(17) -0.0100(16) -0.0088(16)
O1 0.0246(13) 0.0236(14) 0.0580(18) -0.0090(11) -0.0105(12) -0.0115(12)
O2 0.0227(12) 0.0281(14) 0.0323(14) -0.0154(10) 0.0022(10) -0.0115(11)
O3 0.0217(13) 0.0466(17) 0.0551(18) -0.0165(12) 0.0079(12) -0.0305(14)
O4 0.0252(13) 0.0307(15) 0.0475(17) -0.0179(11) -0.0027(11) -0.0134(12)
O5 0.0222(11) 0.0271(14) 0.0309(14) -0.0155(10) 0.0016(10) -0.0090(11)
O6 0.0239(13) 0.0276(14) 0.0487(17) -0.0089(11) -0.0049(11) -0.0164(12)
O7 0.0269(13) 0.0288(15) 0.0505(17) -0.0145(11) -0.0046(11) -0.0149(12)
O8 0.0224(13) 0.0459(17) 0.0522(18) -0.0181(12) 0.0090(12) -0.0265(14)
O9 0.0438(18) 0.064(2) 0.070(2) -0.0162(16) -0.0054(16) -0.0264(18)
O10 0.066(2) 0.073(3) 0.113(3) -0.041(2) 0.001(2) -0.031(2)
Cd1 0.01834(13) 0.02126(15) 0.02570(16) -0.00977(11) 0.00102(10) -0.00628(11)
Cd2 0.01866(13) 0.02158(15) 0.02509(16) -0.00998(11) 0.00115(10) -0.00570(11)

loop_
_atom_type_symbol
_atom_type_description
_atom_type_scat_dispersion_real
_atom_type_scat_dispersion_imag
_atom_type_scat_source
C C 0.0033 0.0016 'International Tables Vol C Tables 4.2.6.8 and 6.1.1.4'
H H 0.0000 0.0000 'International Tables Vol C Tables 4.2.6.8 and 6.1.1.4'
N N 0.0061 0.0033 'International Tables Vol C Tables 4.2.6.8 and 6.1.1.4'
O O 0.0106 0.0060 'International Tables Vol C Tables 4.2.6.8 and 6.1.1.4'
Cd Cd -0.8075 1.2024 'International Tables Vol C Tables 4.2.6.8 and 6.1.1.4'

loop_
_geom_angle_atom_site_label_1
_geom_angle_atom_site_label_2
_geom_angle_atom_site_label_3
_geom_angle_site_symmetry_1
_geom_angle_site_symmetry_3
_geom_angle
O1 C1 O2 . . 122.9(3)
O1 C1 C2 . . 120.1(3)
O2 C1 C2 . . 117.1(3)
O1 C1 Cd1 . . 66.82(18)
O2 C1 Cd1 . . 56.19(16)
C2 C1 Cd1 . . 171.8(2)
C3 C2 C7 . . 118.8(3)
C3 C2 C1 . . 120.6(3)
C7 C2 C1 . . 120.5(3)
C2 C3 C4 . . 120.9(3)
C2 C3 H3 . . 119.6
C4 C3 H3 . . 119.6
C3 C4 C5 . . 119.1(3)
C3 C4 C8 . . 120.7(3)
C5 C4 C8 . . 120.2(3)
C6 C5 C4 . . 120.4(3)
C6 C5 H5 . . 119.8
C4 C5 H5 . . 119.8
C7 C6 C5 . . 120.2(3)
C7 C6 H6 . . 119.9
C5 C6 H6 . . 119.9
C6 C7 C2 . . 120.6(3)
C6 C7 H7 . . 119.7
C2 C7 H7 . . 119.7
O3 C8 O4 . . 122.9(3)
O3 C8 C4 . . 120.6(3)
O4 C8 C4 . . 116.4(3)
O6 C9 O5 . . 122.7(3)
O6 C9 C10 . . 119.8(3)
O5 C9 C10 . . 117.5(3)
O6 C9 Cd2 . . 66.90(18)
O5 C9 Cd2 . . 55.89(16)
C10 C9 Cd2 . . 172.5(2)
C15 C10 C11 . . 119.1(3)
C15 C10 C9 . . 120.1(3)
C11 C10 C9 . . 120.8(3)
C12 C11 C10 . . 120.6(3)
C12 C11 H11 . . 119.7
C10 C11 H11 . . 119.7
C11 C12 C13 . . 119.5(3)
C11 C12 C16 . . 120.4(3)
C13 C12 C16 . . 120.1(3)
C14 C13 C12 . . 120.2(3)
C14 C13 H13 . . 119.9
C12 C13 H13 . . 119.9
C15 C14 C13 . . 119.9(3)
C15 C14 H14 . . 120.0
C13 C14 H14 . . 120.0
C14 C15 C10 . . 120.6(3)
C14 C15 H15 . . 119.7
C10 C15 H15 . . 119.7
O8 C16 O7 . . 122.9(3)
O8 C16 C12 . . 120.9(3)
O7 C16 C12 . . 116.1(3)
N1 C17 N2 . . 110.9(3)
N1 C17 H17 . . 124.6
N2 C17 H17 . . 124.6
C19 C18 N1 . . 109.3(3)
C19 C18 H18 . . 125.4
N1 C18 H18 . . 125.4
C18 C19 N2 . . 106.3(3)
C18 C19 H19 . . 126.9
N2 C19 H19 . . 126.9
N2 C20 C21 . . 112.5(3)
N2 C20 H20A . . 109.1
C21 C20 H20A . . 109.1
N2 C20 H20B . . 109.1
C21 C20 H20B . . 109.1
H20A C20 H20B . . 107.8
C22 C21 C26 . . 118.1(3)
C22 C21 C20 . . 121.9(3)
C26 C21 C20 . . 119.9(3)
C21 C22 C23 . . 121.5(3)
C21 C22 H22 . . 119.3
C23 C22 H22 . . 119.3
C22 C23 C24 . . 120.4(4)
C22 C23 H23 . . 119.8
C24 C23 H23 . . 119.8
C25 C24 C23 . . 118.2(4)
C25 C24 C27 . . 121.7(3)
C23 C24 C27 . . 120.0(3)
C26 C25 C24 . . 121.0(3)
C26 C25 H25 . . 119.5
C24 C25 H25 . . 119.5
C25 C26 C21 . . 120.7(4)
C25 C26 H26 . . 119.6
C21 C26 H26 . . 119.6
N4 C27 C24 . . 112.7(3)
N4 C27 H27A . . 109.0
C24 C27 H27A . . 109.0
N4 C27 H27B . . 109.0
C24 C27 H27B . . 109.0
H27A C27 H27B . . 107.8
N3 C28 N4 . . 111.2(3)
N3 C28 H28 . . 124.4
N4 C28 H28 . . 124.4
C30 C29 N3 . . 109.4(3)
C30 C29 H29 . . 125.3
N3 C29 H29 . . 125.3
C29 C30 N4 . . 106.6(3)
C29 C30 H30 . . 126.7
N4 C30 H30 . . 126.7
N5 C31 N6 . . 111.1(3)
N5 C31 H31 . . 124.4
N6 C31 H31 . . 124.4
C33 C32 N5 . . 108.9(3)
C33 C32 H32 . . 125.6
N5 C32 H32 . . 125.6
C32 C33 N6 . . 106.8(3)
C32 C33 H33 . . 126.6
N6 C33 H33 . . 126.6
N6 C34 C35 . . 113.0(3)
N6 C34 H34A . . 109.0
C35 C34 H34A . . 109.0
N6 C34 H34B . . 109.0
C35 C34 H34B . . 109.0
H34A C34 H34B . . 107.8
C37 C35 C36 . . 118.3(3)
C37 C35 C34 . . 123.5(3)
C36 C35 C34 . . 118.2(3)
C35 C36 C37 . 2_775 120.8(3)
C35 C36 H36 . . 119.6
C37 C36 H36 2_775 . 119.6
C42 C44 C43 . 2_647 122.0(4)
C42 C44 H44 . . 119.0
C43 C44 H44 2_647 . 119.0
C44 C42 C43 . . 117.9(3)
C44 C42 C41 . . 121.2(3)
C43 C42 C41 . . 120.9(3)
C42 C43 C44 . 2_647 120.1(4)
C42 C43 H43 . . 120.0
C44 C43 H43 2_647 . 120.0
C35 C37 C36 . 2_775 120.9(3)
C35 C37 H37 . . 119.6
C36 C37 H37 2_775 . 119.6
N8 C41 C42 . . 112.2(3)
N8 C41 H41A . . 109.2
C42 C41 H41A . . 109.2
N8 C41 H41B . . 109.2
C42 C41 H41B . . 109.2
H41A C41 H41B . . 107.9
N7 C38 N8 . . 111.8(3)
N7 C38 H38 . . 124.1
N8 C38 H38 . . 124.1
C40 C39 N7 . . 109.6(3)
C40 C39 H39 . . 125.2
N7 C39 H39 . . 125.2
C39 C40 N8 . . 106.1(3)
C39 C40 H40 . . 126.9
N8 C40 H40 . . 126.9
O9 C45 N9 . . 125.2(5)
O9 C45 H45 . . 117.4
N9 C45 H45 . . 117.4
N9 C46 H46A . . 109.5
N9 C46 H46B . . 109.5
H46A C46 H46B . . 109.5
N9 C46 H46C . . 109.5
H46A C46 H46C . . 109.5
H46B C46 H46C . . 109.5
N9 C47 H47A . . 109.5
N9 C47 H47B . . 109.5
H47A C47 H47B . . 109.5
N9 C47 H47C . . 109.5
H47A C47 H47C . . 109.5
H47B C47 H47C . . 109.5
O10 C48 N10 . . 125.7(5)
O10 C48 H48 . . 117.2
N10 C48 H48 . . 117.2
N10 C49 H49A . . 109.5
N10 C49 H49B . . 109.5
H49A C49 H49B . . 109.5
N10 C49 H49C . . 109.5
H49A C49 H49C . . 109.5
H49B C49 H49C . . 109.5
N10 C50 H50A . . 109.5
N10 C50 H50B . . 109.5
H50A C50 H50B . . 109.5
N10 C50 H50C . . 109.5
H50A C50 H50C . . 109.5
H50B C50 H50C . . 109.5
C17 N1 C18 . . 105.9(3)
C17 N1 Cd1 . . 123.9(2)
C18 N1 Cd1 . . 129.0(2)
C17 N2 C19 . . 107.8(3)
C17 N2 C20 . . 128.4(3)
C19 N2 C20 . . 123.8(3)
C28 N3 C29 . . 105.6(3)
C28 N3 Cd2 . . 124.2(2)
C29 N3 Cd2 . . 129.0(2)
C28 N4 C30 . . 107.1(3)
C28 N4 C27 . . 128.6(3)
C30 N4 C27 . . 124.2(3)
C31 N5 C32 . . 106.1(3)
C31 N5 Cd1 . . 124.8(2)
C32 N5 Cd1 . . 127.3(2)
C31 N6 C33 . . 107.1(3)
C31 N6 C34 . . 125.9(3)
C33 N6 C34 . . 126.9(3)
C38 N7 C39 . . 105.3(3)
C38 N7 Cd2 . . 126.9(2)
C39 N7 Cd2 . . 126.5(2)
C38 N8 C40 . . 107.1(3)
C38 N8 C41 . . 126.7(3)
C40 N8 C41 . . 126.1(3)
C45 N9 C46 . . 124.1(4)
C45 N9 C47 . . 119.6(4)
C46 N9 C47 . . 116.3(4)
C48 N10 C50 . . 121.7(4)
C48 N10 C49 . . 120.1(4)
C50 N10 C49 . . 118.3(4)
C1 O1 Cd1 . . 86.14(19)
C1 O2 Cd1 . . 96.3(2)
C8 O4 Cd2 . 2_656 104.9(2)
C9 O5 Cd2 . . 96.6(2)
C9 O6 Cd2 . . 86.10(19)
C16 O7 Cd1 . 2_766 102.0(2)
N1 Cd1 N5 . . 120.05(10)
N1 Cd1 O7 . 2_766 113.90(9)
N5 Cd1 O7 . 2_766 108.45(9)
N1 Cd1 O2 . . 103.81(9)
N5 Cd1 O2 . . 119.59(9)
O7 Cd1 O2 2_766 . 86.36(8)
N1 Cd1 O1 . . 85.77(9)
N5 Cd1 O1 . . 87.77(9)
O7 Cd1 O1 2_766 . 140.15(8)
O2 Cd1 O1 . . 54.54(7)
N1 Cd1 C1 . . 94.16(10)
N5 Cd1 C1 . . 105.59(10)
O7 Cd1 C1 2_766 . 113.76(9)
O2 Cd1 C1 . . 27.55(8)
O1 Cd1 C1 . . 27.04(8)
N3 Cd2 N7 . . 120.66(10)
N3 Cd2 O4 . 2_656 109.82(9)
N7 Cd2 O4 . 2_656 111.39(9)
N3 Cd2 O5 . . 104.62(9)
N7 Cd2 O5 . . 118.63(9)
O4 Cd2 O5 2_656 . 86.42(8)
N3 Cd2 O6 . . 85.43(9)
N7 Cd2 O6 . . 88.45(9)
O4 Cd2 O6 2_656 . 140.80(8)
O5 Cd2 O6 . . 54.46(7)
N3 Cd2 C9 . . 94.51(10)
N7 Cd2 C9 . . 105.43(10)
O4 Cd2 C9 2_656 . 113.93(9)
O5 Cd2 C9 . . 27.51(8)
O6 Cd2 C9 . . 26.99(8)

loop_
_geom_bond_atom_site_label_1
_geom_bond_atom_site_label_2
_geom_bond_site_symmetry_2
_geom_bond_distance
C1 O1 . 1.244(4)
C1 O2 . 1.271(4)
C1 C2 . 1.499(4)
C1 Cd1 . 2.731(3)
C2 C3 . 1.390(4)
C2 C7 . 1.397(4)
C3 C4 . 1.391(4)
C3 H3 . 0.9500
C4 C5 . 1.391(4)
C4 C8 . 1.504(4)
C5 C6 . 1.384(4)
C5 H5 . 0.9500
C6 C7 . 1.374(4)
C6 H6 . 0.9500
C7 H7 . 0.9500
C8 O3 . 1.245(4)
C8 O4 . 1.270(4)
C9 O6 . 1.243(4)
C9 O5 . 1.270(4)
C9 C10 . 1.505(4)
C9 Cd2 . 2.732(3)
C10 C15 . 1.390(4)
C10 C11 . 1.391(4)
C11 C12 . 1.385(4)
C11 H11 . 0.9500
C12 C13 . 1.392(4)
C12 C16 . 1.506(4)
C13 C14 . 1.382(5)
C13 H13 . 0.9500
C14 C15 . 1.382(5)
C14 H14 . 0.9500
C15 H15 . 0.9500
C16 O8 . 1.243(4)
C16 O7 . 1.273(4)
C17 N1 . 1.321(4)
C17 N2 . 1.343(4)
C17 H17 . 0.9500
C18 C19 . 1.357(5)
C18 N1 . 1.379(4)
C18 H18 . 0.9500
C19 N2 . 1.365(4)
C19 H19 . 0.9500
C20 N2 . 1.479(4)
C20 C21 . 1.507(5)
C20 H20A . 0.9900
C20 H20B . 0.9900
C21 C22 . 1.375(5)
C21 C26 . 1.384(5)
C22 C23 . 1.381(5)
C22 H22 . 0.9500
C23 C24 . 1.384(5)
C23 H23 . 0.9500
C24 C25 . 1.384(5)
C24 C27 . 1.514(5)
C25 C26 . 1.380(5)
C25 H25 . 0.9500
C26 H26 . 0.9500
C27 N4 . 1.471(4)
C27 H27A . 0.9900
C27 H27B . 0.9900
C28 N3 . 1.328(4)
C28 N4 . 1.340(4)
C28 H28 . 0.9500
C29 C30 . 1.351(5)
C29 N3 . 1.378(4)
C29 H29 . 0.9500
C30 N4 . 1.374(4)
C30 H30 . 0.9500
C31 N5 . 1.321(4)
C31 N6 . 1.344(4)
C31 H31 . 0.9500
C32 C33 . 1.358(5)
C32 N5 . 1.376(4)
C32 H32 . 0.9500
C33 N6 . 1.367(4)
C33 H33 . 0.9500
C34 N6 . 1.456(4)
C34 C35 . 1.518(4)
C34 H34A . 0.9900
C34 H34B . 0.9900
C35 C37 . 1.374(5)
C35 C36 . 1.377(4)
C36 C37 2_775 1.384(5)
C36 H36 . 0.9500
C44 C42 . 1.341(5)
C44 C43 2_647 1.384(5)
C44 H44 . 0.9500
C42 C43 . 1.364(5)
C42 C41 . 1.520(4)
C43 C44 2_647 1.384(5)
C43 H43 . 0.9500
C37 C36 2_775 1.384(5)
C37 H37 . 0.9500
C41 N8 . 1.469(4)
C41 H41A . 0.9900
C41 H41B . 0.9900
C38 N7 . 1.317(4)
C38 N8 . 1.334(4)
C38 H38 . 0.9500
C39 C40 . 1.347(5)
C39 N7 . 1.383(4)
C39 H39 . 0.9500
C40 N8 . 1.380(4)
C40 H40 . 0.9500
C45 O9 . 1.235(5)
C45 N9 . 1.315(5)
C45 H45 . 0.9500
C46 N9 . 1.422(5)
C46 H46A . 0.9800
C46 H46B . 0.9800
C46 H46C . 0.9800
C47 N9 . 1.458(5)
C47 H47A . 0.9800
C47 H47B . 0.9800
C47 H47C . 0.9800
C48 O10 . 1.231(6)
C48 N10 . 1.317(5)
C48 H48 . 0.9500
C49 N10 . 1.455(5)
C49 H49A . 0.9800
C49 H49B . 0.9800
C49 H49C . 0.9800
C50 N10 . 1.442(5)
C50 H50A . 0.9800
C50 H50B . 0.9800
C50 H50C . 0.9800
N1 Cd1 . 2.208(3)
N3 Cd2 . 2.206(3)
N5 Cd1 . 2.213(3)
N7 Cd2 . 2.212(3)
O1 Cd1 . 2.517(2)
O2 Cd1 . 2.283(2)
O4 Cd2 2_656 2.217(2)
O5 Cd2 . 2.277(2)
O6 Cd2 . 2.519(2)
O7 Cd1 2_766 2.232(2)
Cd1 O7 2_766 2.232(2)
Cd2 O4 2_656 2.217(2)

loop_
_geom_torsion_atom_site_label_1
_geom_torsion_atom_site_label_2
_geom_torsion_atom_site_label_3
_geom_torsion_atom_site_label_4
_geom_torsion_site_symmetry_1
_geom_torsion_site_symmetry_4
_geom_torsion
O1 C1 C2 C3 . . -4.8(5)
O2 C1 C2 C3 . . 174.7(3)
Cd1 C1 C2 C3 . . 141.5(15)
O1 C1 C2 C7 . . 173.4(3)
O2 C1 C2 C7 . . -7.1(5)
Cd1 C1 C2 C7 . . -40.3(18)
C7 C2 C3 C4 . . -1.8(5)
C1 C2 C3 C4 . . 176.4(3)
C2 C3 C4 C5 . . 0.2(5)
C2 C3 C4 C8 . . -178.7(3)
C3 C4 C5 C6 . . 1.2(5)
C8 C4 C5 C6 . . -179.9(3)
C4 C5 C6 C7 . . -1.0(5)
C5 C6 C7 C2 . . -0.7(5)
C3 C2 C7 C6 . . 2.1(5)
C1 C2 C7 C6 . . -176.1(3)
C3 C4 C8 O3 . . -3.0(5)
C5 C4 C8 O3 . . 178.1(3)
C3 C4 C8 O4 . . 175.8(3)
C5 C4 C8 O4 . . -3.1(5)
O6 C9 C10 C15 . . -173.5(3)
O5 C9 C10 C15 . . 6.3(5)
Cd2 C9 C10 C15 . . 33.8(19)
O6 C9 C10 C11 . . 5.2(5)
O5 C9 C10 C11 . . -175.0(3)
Cd2 C9 C10 C11 . . -147.5(16)
C15 C10 C11 C12 . . 1.5(5)
C9 C10 C11 C12 . . -177.2(3)
C10 C11 C12 C13 . . -0.2(5)
C10 C11 C12 C16 . . 179.9(3)
C11 C12 C13 C14 . . -1.2(5)
C16 C12 C13 C14 . . 178.7(3)
C12 C13 C14 C15 . . 1.2(6)
C13 C14 C15 C10 . . 0.1(6)
C11 C10 C15 C14 . . -1.5(5)
C9 C10 C15 C14 . . 177.3(3)
C11 C12 C16 O8 . . 5.7(5)
C13 C12 C16 O8 . . -174.2(3)
C11 C12 C16 O7 . . -174.4(3)
C13 C12 C16 O7 . . 5.7(5)
N1 C18 C19 N2 . . 0.0(4)
N2 C20 C21 C22 . . 66.8(4)
N2 C20 C21 C26 . . -115.0(4)
C26 C21 C22 C23 . . 0.4(5)
C20 C21 C22 C23 . . 178.7(3)
C21 C22 C23 C24 . . -0.7(6)
C22 C23 C24 C25 . . 0.6(5)
C22 C23 C24 C27 . . 178.9(3)
C23 C24 C25 C26 . . -0.3(5)
C27 C24 C25 C26 . . -178.5(3)
C24 C25 C26 C21 . . 0.0(6)
C22 C21 C26 C25 . . 0.0(5)
C20 C21 C26 C25 . . -178.3(3)
C25 C24 C27 N4 . . -68.2(4)
C23 C24 C27 N4 . . 113.5(4)
N3 C29 C30 N4 . . -0.1(4)
N5 C32 C33 N6 . . 0.1(4)
N6 C34 C35 C37 . . -20.1(5)
N6 C34 C35 C36 . . 161.8(3)
C37 C35 C36 C37 . 2_775 0.0(6)
C34 C35 C36 C37 . 2_775 178.2(3)
C43 C44 C42 C43 2_647 . -0.7(8)
C43 C44 C42 C41 2_647 . 177.7(4)
C44 C42 C43 C44 . 2_647 0.7(8)
C41 C42 C43 C44 . 2_647 -177.7(4)
C36 C35 C37 C36 . 2_775 0.0(6)
C34 C35 C37 C36 . 2_775 -178.1(4)
C44 C42 C41 N8 . . 58.7(5)
C43 C42 C41 N8 . . -122.9(4)
N7 C39 C40 N8 . . 0.0(4)
N2 C17 N1 C18 . . 0.2(4)
N2 C17 N1 Cd1 . . 168.7(2)
C19 C18 N1 C17 . . -0.1(4)
C19 C18 N1 Cd1 . . -167.8(2)
N1 C17 N2 C19 . . -0.1(4)
N1 C17 N2 C20 . . 178.1(3)
C18 C19 N2 C17 . . 0.1(4)
C18 C19 N2 C20 . . -178.3(3)
C21 C20 N2 C17 . . 10.4(5)
C21 C20 N2 C19 . . -171.6(3)
N4 C28 N3 C29 . . 0.1(4)
N4 C28 N3 Cd2 . . -168.33(19)
C30 C29 N3 C28 . . 0.0(4)
C30 C29 N3 Cd2 . . 167.7(2)
N3 C28 N4 C30 . . -0.2(4)
N3 C28 N4 C27 . . -177.9(3)
C29 C30 N4 C28 . . 0.2(4)
C29 C30 N4 C27 . . 178.0(3)
C24 C27 N4 C28 . . -9.2(5)
C24 C27 N4 C30 . . 173.5(3)
N6 C31 N5 C32 . . -0.4(4)
N6 C31 N5 Cd1 . . -165.9(2)
C33 C32 N5 C31 . . 0.2(4)
C33 C32 N5 Cd1 . . 165.2(2)
N5 C31 N6 C33 . . 0.5(4)
N5 C31 N6 C34 . . 178.0(3)
C32 C33 N6 C31 . . -0.3(4)
C32 C33 N6 C34 . . -177.9(3)
C35 C34 N6 C31 . . 108.9(4)
C35 C34 N6 C33 . . -74.0(4)
N8 C38 N7 C39 . . 0.3(4)
N8 C38 N7 Cd2 . . 168.1(2)
C40 C39 N7 C38 . . -0.1(4)
C40 C39 N7 Cd2 . . -168.0(2)
N7 C38 N8 C40 . . -0.3(4)
N7 C38 N8 C41 . . -177.1(3)
C39 C40 N8 C38 . . 0.2(4)
C39 C40 N8 C41 . . 177.0(3)
C42 C41 N8 C38 . . -107.6(4)
C42 C41 N8 C40 . . 76.2(4)
O9 C45 N9 C46 . . -178.2(4)
O9 C45 N9 C47 . . 1.0(7)
O10 C48 N10 C50 . . -179.5(5)
O10 C48 N10 C49 . . -1.6(7)
O2 C1 O1 Cd1 . . -4.4(3)
C2 C1 O1 Cd1 . . 175.1(3)
O1 C1 O2 Cd1 . . 4.9(3)
C2 C1 O2 Cd1 . . -174.6(2)
O3 C8 O4 Cd2 . 2_656 1.8(4)
C4 C8 O4 Cd2 . 2_656 -177.0(2)
O6 C9 O5 Cd2 . . -4.4(3)
C10 C9 O5 Cd2 . . 175.8(2)
O5 C9 O6 Cd2 . . 4.0(3)
C10 C9 O6 Cd2 . . -176.3(3)
O8 C16 O7 Cd1 . 2_766 -1.5(4)
C12 C16 O7 Cd1 . 2_766 178.6(2)
C17 N1 Cd1 N5 . . 72.8(3)
C18 N1 Cd1 N5 . . -121.5(3)
C17 N1 Cd1 O7 . 2_766 -156.2(2)
C18 N1 Cd1 O7 . 2_766 9.6(3)
C17 N1 Cd1 O2 . . -64.0(3)
C18 N1 Cd1 O2 . . 101.7(3)
C17 N1 Cd1 O1 . . -12.2(3)
C18 N1 Cd1 O1 . . 153.6(3)
C17 N1 Cd1 C1 . . -37.9(3)
C18 N1 Cd1 C1 . . 127.9(3)
C31 N5 Cd1 N1 . . 49.6(3)
C32 N5 Cd1 N1 . . -112.7(3)
C31 N5 Cd1 O7 . 2_766 -83.7(3)
C32 N5 Cd1 O7 . 2_766 113.9(3)
C31 N5 Cd1 O2 . . 179.8(2)
C32 N5 Cd1 O2 . . 17.5(3)
C31 N5 Cd1 O1 . . 133.4(3)
C32 N5 Cd1 O1 . . -28.9(3)
C31 N5 Cd1 C1 . . 154.0(2)
C32 N5 Cd1 C1 . . -8.3(3)
C1 O2 Cd1 N1 . . 72.0(2)
C1 O2 Cd1 N5 . . -65.1(2)
C1 O2 Cd1 O7 . 2_766 -174.3(2)
C1 O2 Cd1 O1 . . -2.48(18)
C1 O1 Cd1 N1 . . -107.7(2)
C1 O1 Cd1 N5 . . 131.9(2)
C1 O1 Cd1 O7 . 2_766 15.3(3)
C1 O1 Cd1 O2 . . 2.53(18)
O1 C1 Cd1 N1 . . 72.2(2)
O2 C1 Cd1 N1 . . -112.22(19)
C2 C1 Cd1 N1 . . -76.3(16)
O1 C1 Cd1 N5 . . -50.5(2)
O2 C1 Cd1 N5 . . 125.00(19)
C2 C1 Cd1 N5 . . 160.9(16)
O1 C1 Cd1 O7 . 2_766 -169.35(18)
O2 C1 Cd1 O7 . 2_766 6.2(2)
C2 C1 Cd1 O7 . 2_766 42.1(16)
O1 C1 Cd1 O2 . . -175.5(3)
C2 C1 Cd1 O2 . . 35.9(15)
O2 C1 Cd1 O1 . . 175.5(3)
C2 C1 Cd1 O1 . . -148.5(17)
C28 N3 Cd2 N7 . . -74.1(3)
C29 N3 Cd2 N7 . . 120.3(3)
C28 N3 Cd2 O4 . 2_656 154.3(2)
C29 N3 Cd2 O4 . 2_656 -11.4(3)
C28 N3 Cd2 O5 . . 62.8(3)
C29 N3 Cd2 O5 . . -102.8(3)
C28 N3 Cd2 O6 . . 11.4(3)
C29 N3 Cd2 O6 . . -154.3(3)
C28 N3 Cd2 C9 . . 36.9(3)
C29 N3 Cd2 C9 . . -128.8(3)
C38 N7 Cd2 N3 . . -46.5(3)
C39 N7 Cd2 N3 . . 118.9(3)
C38 N7 Cd2 O4 . 2_656 84.5(3)
C39 N7 Cd2 O4 . 2_656 -110.1(3)
C38 N7 Cd2 O5 . . -177.6(2)
C39 N7 Cd2 O5 . . -12.2(3)
C38 N7 Cd2 O6 . . -130.2(3)
C39 N7 Cd2 O6 . . 35.1(3)
C38 N7 Cd2 C9 . . -151.5(3)
C39 N7 Cd2 C9 . . 13.9(3)
C9 O5 Cd2 N3 . . -71.0(2)
C9 O5 Cd2 N7 . . 66.9(2)
C9 O5 Cd2 O4 . 2_656 179.39(19)
C9 O5 Cd2 O6 . . 2.24(17)
C9 O6 Cd2 N3 . . 109.3(2)
C9 O6 Cd2 N7 . . -129.7(2)
C9 O6 Cd2 O4 . 2_656 -6.8(3)
C9 O6 Cd2 O5 . . -2.28(18)
O6 C9 Cd2 N3 . . -70.66(19)
O5 C9 Cd2 N3 . . 113.36(19)
C10 C9 Cd2 N3 . . 83.7(17)
O6 C9 Cd2 N7 . . 52.9(2)
O5 C9 Cd2 N7 . . -123.11(18)
C10 C9 Cd2 N7 . . -152.8(17)
O6 C9 Cd2 O4 . 2_656 175.31(18)
O5 C9 Cd2 O4 . 2_656 -0.7(2)
C10 C9 Cd2 O4 . 2_656 -30.3(18)
O6 C9 Cd2 O5 . . 176.0(3)
C10 C9 Cd2 O5 . . -29.7(17)
O5 C9 Cd2 O6 . . -176.0(3)
C10 C9 Cd2 O6 . . 154.3(19)
